data_4336061
loop_
_publ_author_name
'Endrit Shurdha'
'Curtis E. Moore'
'Arnold L. Rheingold'
'Saul H. Lapidus'
'Peter W. Stephens'
'Atta M. Arif'
'Joel S. Miller'

_publ_contact_author_address
; 
Department of Chemistry
University of Utah
Salt Lake City
UT 84112-0850
USA
;
_publ_contact_author_email jsmiller@chem.utah.edu
_publ_contact_author_name 'Joel S. Miller'
_publ_section_title
;
 First Row Transition Metal(II) Thiocyanate Complexes, and Formation of
 1-, 2-, and 3-Dimensional Extended Network Structures of
 M(NCS)2(Solvent)2 (M = Cr, Mn, Co) Composition
;
_journal_name_full 'Inorganic Chemistry'
_journal_page_first 10583
_journal_page_last 10594
_journal_paper_doi 10.1021/ic401558f
_journal_volume 52
_journal_year 2013
_chemical_formula_sum 'C18 H32 N2 Ni O4 S2'
_chemical_formula_weight 463.29
_chemical_name_systematic
; 
 ? 
;
_space_group_IT_number 14
_symmetry_cell_setting monoclinic
_symmetry_space_group_name_Hall '-P 2ybc'
_symmetry_space_group_name_H-M 'P 1 21/c 1'
_atom_sites_solution_hydrogens geom
_atom_sites_solution_primary direct
_atom_sites_solution_secondary difmap
_audit_creation_method SHELXL-97
_cell_angle_alpha 90.00
_cell_angle_beta 112.0140(10)
_cell_angle_gamma 90.00
_cell_formula_units_Z 4
_cell_length_a 14.9647(8)
_cell_length_b 9.9927(5)
_cell_length_c 15.9621(8)
_cell_measurement_reflns_used 9933
_cell_measurement_temperature 120(2)
_cell_measurement_theta_max 27.85
_cell_measurement_theta_min 2.46
_cell_volume 2212.9(2)
_computing_cell_refinement 'Bruker SAINT'
_computing_data_collection 'Bruker APEX2'
_computing_data_reduction 'Bruker SAINT'
_computing_molecular_graphics 'Bruker SHELXTL'
_computing_publication_material 'Bruker SHELXTL'
_computing_structure_refinement 'SHELXL-97 (Sheldrick, 2008)'
_computing_structure_solution 'SHELXS-97 (Sheldrick, 2008)'
_diffrn_ambient_temperature 120(2)
_diffrn_measured_fraction_theta_full 1.000
_diffrn_measured_fraction_theta_max 0.932
_diffrn_measurement_device_type 'Bruker APEX CCD'
_diffrn_measurement_method '\f and \w scans'
_diffrn_radiation_monochromator graphite
_diffrn_radiation_source 'fine-focus sealed tube'
_diffrn_radiation_type MoK\a
_diffrn_radiation_wavelength 0.71073
_diffrn_reflns_av_R_equivalents 0.0277
_diffrn_reflns_av_sigmaI/netI 0.0210
_diffrn_reflns_limit_h_max 19
_diffrn_reflns_limit_h_min -19
_diffrn_reflns_limit_k_max 13
_diffrn_reflns_limit_k_min -12
_diffrn_reflns_limit_l_max 20
_diffrn_reflns_limit_l_min -20
_diffrn_reflns_number 28682
_diffrn_reflns_theta_full 25.00
_diffrn_reflns_theta_max 28.10
_diffrn_reflns_theta_min 1.47
_exptl_absorpt_coefficient_mu 1.090
_exptl_absorpt_correction_T_max 0.8895
_exptl_absorpt_correction_T_min 0.6885
_exptl_absorpt_correction_type multi-scan
_exptl_absorpt_process_details SADABS
_exptl_crystal_colour Green
_exptl_crystal_density_diffrn 1.391
_exptl_crystal_description Block
_exptl_crystal_F_000 984
_exptl_crystal_size_max 0.37
_exptl_crystal_size_mid 0.15
_exptl_crystal_size_min 0.11
_refine_diff_density_max 0.518
_refine_diff_density_min -0.265
_refine_diff_density_rms 0.059
_refine_ls_extinction_method none
_refine_ls_goodness_of_fit_ref 1.060
_refine_ls_hydrogen_treatment constr
_refine_ls_matrix_type full
_refine_ls_number_parameters 244
_refine_ls_number_reflns 5019
_refine_ls_number_restraints 0
_refine_ls_restrained_S_all 1.060
_refine_ls_R_factor_all 0.0386
_refine_ls_R_factor_gt 0.0308
_refine_ls_shift/su_max 0.001
_refine_ls_shift/su_mean 0.000
_refine_ls_structure_factor_coef Fsqd
_refine_ls_weighting_details 'calc w=1/[\s^2^(Fo^2^)+(0.0315P)^2^+1.6957P] where P=(Fo^2^+2Fc^2^)/3'
_refine_ls_weighting_scheme calc
_refine_ls_wR_factor_gt 0.0712
_refine_ls_wR_factor_ref 0.0769
_reflns_number_gt 4412
_reflns_number_total 5019
_reflns_threshold_expression >2\s(I)
_cod_data_source_file ic401558f_si_002_08.cif
_cod_data_source_block jsm170
_cod_database_code 4336061

loop_
_symmetry_equiv_pos_as_xyz
'x, y, z'
'-x, y+1/2, -z+1/2'
'-x, -y, -z'
'x, -y-1/2, z-1/2'

loop_
_atom_site_label
_atom_site_type_symbol
_atom_site_fract_x
_atom_site_fract_y
_atom_site_fract_z
_atom_site_U_iso_or_equiv
_atom_site_adp_type
_atom_site_occupancy
_atom_site_symmetry_multiplicity
_atom_site_calc_flag
_atom_site_refinement_flags
C1 C 0.93350(12) 0.34338(17) 0.11035(11) 0.0201(3) Uani 1 1 d .
C2 C 0.57268(12) 0.70375(17) -0.08502(11) 0.0188(3) Uani 1 1 d .
C3 C 0.82608(15) 0.4308(2) -0.14236(14) 0.0342(5) Uani 1 1 d .
H3A H 0.8316 0.3413 -0.1142 0.041 Uiso 1 1 calc R
H3B H 0.8907 0.4727 -0.1211 0.041 Uiso 1 1 calc R
C4 C 0.78522(16) 0.4198(2) -0.24336(14) 0.0349(5) Uani 1 1 d .
H4A H 0.7382 0.3455 -0.2638 0.042 Uiso 1 1 calc R
H4B H 0.8367 0.4060 -0.2673 0.042 Uiso 1 1 calc R
C5 C 0.73635(14) 0.5545(2) -0.27217(13) 0.0303(4) Uani 1 1 d .
H5A H 0.6838 0.5490 -0.3324 0.036 Uiso 1 1 calc R
H5B H 0.7831 0.6237 -0.2736 0.036 Uiso 1 1 calc R
C6 C 0.69708(15) 0.5841(2) -0.19910(12) 0.0301(4) Uani 1 1 d .
H6A H 0.6986 0.6815 -0.1871 0.036 Uiso 1 1 calc R
H6B H 0.6298 0.5521 -0.2175 0.036 Uiso 1 1 calc R
C7 C 0.93578(14) 0.6989(2) 0.05841(15) 0.0330(4) Uani 1 1 d .
H7A H 0.9505 0.6458 0.0128 0.040 Uiso 1 1 calc R
H7B H 0.9735 0.6624 0.1191 0.040 Uiso 1 1 calc R
C8 C 0.96007(15) 0.8445(2) 0.05299(16) 0.0357(5) Uani 1 1 d .
H8A H 0.9597 0.8668 -0.0076 0.043 Uiso 1 1 calc R
H8B H 1.0240 0.8667 0.0992 0.043 Uiso 1 1 calc R
C9 C 0.88021(14) 0.9183(2) 0.07107(14) 0.0317(4) Uani 1 1 d .
H9A H 0.8954 0.9280 0.1367 0.038 Uiso 1 1 calc R
H9B H 0.8689 1.0079 0.0426 0.038 Uiso 1 1 calc R
C10 C 0.79465(14) 0.82778(19) 0.02779(14) 0.0299(4) Uani 1 1 d .
H10A H 0.7473 0.8387 0.0570 0.036 Uiso 1 1 calc R
H10B H 0.7625 0.8481 -0.0374 0.036 Uiso 1 1 calc R
C11 C 0.81397(13) 0.47858(19) 0.22057(11) 0.0231(4) Uani 1 1 d .
H11A H 0.8745 0.5269 0.2292 0.028 Uiso 1 1 calc R
H11B H 0.8266 0.3811 0.2227 0.028 Uiso 1 1 calc R
C12 C 0.77538(13) 0.5185(2) 0.29254(12) 0.0279(4) Uani 1 1 d .
H12A H 0.7913 0.6127 0.3114 0.033 Uiso 1 1 calc R
H12B H 0.8014 0.4599 0.3463 0.033 Uiso 1 1 calc R
C13 C 0.66697(13) 0.4993(2) 0.24412(13) 0.0269(4) Uani 1 1 d .
H13A H 0.6484 0.4045 0.2452 0.032 Uiso 1 1 calc R
H13B H 0.6305 0.5553 0.2715 0.032 Uiso 1 1 calc R
C14 C 0.65051(13) 0.5448(2) 0.14895(13) 0.0273(4) Uani 1 1 d .
H14A H 0.5957 0.4958 0.1044 0.033 Uiso 1 1 calc R
H14B H 0.6364 0.6419 0.1422 0.033 Uiso 1 1 calc R
C15 C 0.68873(14) 0.22416(19) 0.03477(12) 0.0265(4) Uani 1 1 d .
H15A H 0.6666 0.2411 0.0850 0.032 Uiso 1 1 calc R
H15B H 0.7581 0.2012 0.0605 0.032 Uiso 1 1 calc R
C16 C 0.63099(14) 0.11237(19) -0.02516(13) 0.0301(4) Uani 1 1 d .
H16A H 0.6084 0.0475 0.0095 0.036 Uiso 1 1 calc R
H16B H 0.6691 0.0645 -0.0548 0.036 Uiso 1 1 calc R
C17 C 0.54648(14) 0.18806(19) -0.09425(13) 0.0295(4) Uani 1 1 d .
H17A H 0.5172 0.1364 -0.1509 0.035 Uiso 1 1 calc R
H17B H 0.4963 0.2090 -0.0698 0.035 Uiso 1 1 calc R
C18 C 0.59503(14) 0.3142(2) -0.10909(13) 0.0316(4) Uani 1 1 d .
H18A H 0.6209 0.3002 -0.1572 0.038 Uiso 1 1 calc R
H18B H 0.5489 0.3897 -0.1266 0.038 Uiso 1 1 calc R
N1 N 0.87299(10) 0.41112(15) 0.06145(10) 0.0227(3) Uani 1 1 d .
N2 N 0.62966(10) 0.62596(15) -0.04291(10) 0.0225(3) Uani 1 1 d .
O1 O 0.75927(9) 0.51332(14) -0.11987(9) 0.0268(3) Uani 1 1 d .
O2 O 0.83311(9) 0.69423(13) 0.04082(10) 0.0294(3) Uani 1 1 d .
O3 O 0.73909(9) 0.51546(14) 0.13562(8) 0.0254(3) Uani 1 1 d .
O4 O 0.67214(9) 0.34047(13) -0.02346(8) 0.0270(3) Uani 1 1 d .
S1 S 1.01705(4) 0.24831(5) 0.17960(3) 0.03245(12) Uani 1 1 d .
S2 S 0.49472(3) 0.81406(5) -0.14514(3) 0.02651(11) Uani 1 1 d .
Ni1 Ni 0.751235(15) 0.51775(2) 0.008777(14) 0.01877(7) Uani 1 1 d .

loop_
_atom_site_aniso_label
_atom_site_aniso_U_11
_atom_site_aniso_U_22
_atom_site_aniso_U_33
_atom_site_aniso_U_23
_atom_site_aniso_U_13
_atom_site_aniso_U_12
C1 0.0190(8) 0.0217(8) 0.0209(8) -0.0026(7) 0.0087(7) -0.0004(7)
C2 0.0157(8) 0.0205(8) 0.0199(8) -0.0023(6) 0.0063(6) -0.0025(6)
C3 0.0326(11) 0.0418(12) 0.0308(10) 0.0014(9) 0.0148(9) 0.0139(9)
C4 0.0397(12) 0.0392(11) 0.0283(10) -0.0045(9) 0.0155(9) 0.0036(9)
C5 0.0307(10) 0.0391(11) 0.0213(9) 0.0021(8) 0.0101(8) 0.0002(9)
C6 0.0351(11) 0.0336(10) 0.0218(9) 0.0067(8) 0.0108(8) 0.0082(8)
C7 0.0207(9) 0.0333(11) 0.0449(12) -0.0030(9) 0.0122(8) -0.0003(8)
C8 0.0288(10) 0.0363(11) 0.0446(12) -0.0084(9) 0.0166(9) -0.0091(9)
C9 0.0307(10) 0.0283(10) 0.0360(11) -0.0072(8) 0.0123(9) -0.0039(8)
C10 0.0296(10) 0.0262(10) 0.0344(10) -0.0033(8) 0.0127(8) 0.0018(8)
C11 0.0184(8) 0.0298(9) 0.0185(8) -0.0013(7) 0.0041(7) 0.0015(7)
C12 0.0259(9) 0.0372(11) 0.0199(9) -0.0037(7) 0.0079(7) 0.0014(8)
C13 0.0258(9) 0.0318(10) 0.0264(9) -0.0008(7) 0.0135(8) -0.0008(8)
C14 0.0186(9) 0.0390(11) 0.0259(9) 0.0019(8) 0.0102(7) 0.0054(8)
C15 0.0262(9) 0.0261(9) 0.0231(9) 0.0057(7) 0.0044(7) -0.0004(7)
C16 0.0307(10) 0.0236(9) 0.0302(10) 0.0006(8) 0.0049(8) 0.0008(8)
C17 0.0237(9) 0.0268(9) 0.0303(10) 0.0010(8) 0.0012(8) 0.0001(8)
C18 0.0280(10) 0.0311(10) 0.0250(10) 0.0017(8) -0.0022(8) -0.0029(8)
N1 0.0195(7) 0.0269(8) 0.0214(7) 0.0010(6) 0.0074(6) 0.0040(6)
N2 0.0189(7) 0.0260(8) 0.0229(7) 0.0014(6) 0.0084(6) 0.0029(6)
O1 0.0242(6) 0.0380(8) 0.0196(6) 0.0062(5) 0.0098(5) 0.0121(6)
O2 0.0179(6) 0.0224(6) 0.0465(8) 0.0028(6) 0.0103(6) 0.0013(5)
O3 0.0178(6) 0.0398(8) 0.0183(6) 0.0025(5) 0.0065(5) 0.0081(5)
O4 0.0267(7) 0.0245(7) 0.0211(6) 0.0054(5) -0.0011(5) -0.0023(5)
S1 0.0257(2) 0.0326(3) 0.0323(3) 0.0079(2) 0.0031(2) 0.0098(2)
S2 0.0215(2) 0.0248(2) 0.0294(2) 0.00720(18) 0.00520(18) 0.00410(17)
Ni1 0.01538(12) 0.02187(12) 0.01845(12) 0.00254(8) 0.00562(9) 0.00352(8)

loop_
_atom_type_symbol
_atom_type_description
_atom_type_scat_dispersion_real
_atom_type_scat_dispersion_imag
_atom_type_scat_source
C C 0.0033 0.0016 'International Tables Vol C Tables 4.2.6.8 and 6.1.1.4'
H H 0.0000 0.0000 'International Tables Vol C Tables 4.2.6.8 and 6.1.1.4'
N N 0.0061 0.0033 'International Tables Vol C Tables 4.2.6.8 and 6.1.1.4'
O O 0.0106 0.0060 'International Tables Vol C Tables 4.2.6.8 and 6.1.1.4'
S S 0.1246 0.1234 'International Tables Vol C Tables 4.2.6.8 and 6.1.1.4'
Ni Ni 0.3393 1.1124 'International Tables Vol C Tables 4.2.6.8 and 6.1.1.4'

loop_
_geom_angle_atom_site_label_1
_geom_angle_atom_site_label_2
_geom_angle_atom_site_label_3
_geom_angle
N1 C1 S1 179.12(17)
N2 C2 S2 178.57(16)
O1 C3 C4 105.58(16)
C3 C4 C5 102.51(16)
C4 C5 C6 102.77(16)
O1 C6 C5 105.62(15)
O2 C7 C8 106.22(16)
C7 C8 C9 103.47(16)
C10 C9 C8 102.43(16)
O2 C10 C9 105.39(15)
O3 C11 C12 105.16(14)
C11 C12 C13 102.56(15)
C14 C13 C12 102.29(15)
O3 C14 C13 105.82(14)
O4 C15 C16 105.45(14)
C15 C16 C17 102.27(15)
C18 C17 C16 102.03(15)
O4 C18 C17 105.25(15)
C1 N1 Ni1 161.15(14)
C2 N2 Ni1 162.15(14)
C3 O1 C6 109.99(14)
C3 O1 Ni1 123.67(11)
C6 O1 Ni1 126.25(11)
C10 O2 C7 109.54(14)
C10 O2 Ni1 125.41(11)
C7 O2 Ni1 123.50(11)
C11 O3 C14 110.11(13)
C11 O3 Ni1 126.18(10)
C14 O3 Ni1 123.64(10)
C18 O4 C15 110.16(14)
C18 O4 Ni1 124.50(11)
C15 O4 Ni1 125.29(10)
N1 Ni1 N2 179.40(7)
N1 Ni1 O4 89.69(6)
N2 Ni1 O4 90.75(6)
N1 Ni1 O2 89.35(6)
N2 Ni1 O2 90.23(6)
O4 Ni1 O2 178.86(5)
N1 Ni1 O3 89.04(5)
N2 Ni1 O3 90.55(5)
O4 Ni1 O3 88.99(5)
O2 Ni1 O3 91.59(6)
N1 Ni1 O1 91.30(5)
N2 Ni1 O1 89.13(5)
O4 Ni1 O1 88.63(5)
O2 Ni1 O1 90.79(6)
O3 Ni1 O1 177.59(5)

loop_
_geom_bond_atom_site_label_1
_geom_bond_atom_site_label_2
_geom_bond_distance
C1 N1 1.165(2)
C1 S1 1.6284(18)
C2 N2 1.163(2)
C2 S2 1.6303(17)
C3 O1 1.441(2)
C3 C4 1.499(3)
C4 C5 1.519(3)
C5 C6 1.519(3)
C6 O1 1.444(2)
C7 O2 1.455(2)
C7 C8 1.510(3)
C8 C9 1.521(3)
C9 C10 1.507(3)
C10 O2 1.437(2)
C11 O3 1.446(2)
C11 C12 1.520(2)
C12 C13 1.525(3)
C13 C14 1.515(3)
C14 O3 1.449(2)
C15 O4 1.450(2)
C15 C16 1.513(3)
C16 C17 1.530(3)
C17 C18 1.517(3)
C18 O4 1.444(2)
N1 Ni1 2.0033(15)
N2 Ni1 2.0086(15)
O1 Ni1 2.1020(13)
O2 Ni1 2.0983(13)
O3 Ni1 2.0996(13)
O4 Ni1 2.0851(13)
